data_7210209
loop_
_publ_author_name
'T\"urkmen, Yunus E.'
'Sen, Saikat'
'Rawal, Viresh H.'

_publ_section_title
;
 Stacks and clips: Uncanny similarities in the modes of self-assembly in
 tenary Ag(I) complexes with 1,2-diazines and chelating heteroarenes.
;
_journal_issue 21
_journal_name_full 'CrystEngComm / RSC'
_journal_page_first 4221
_journal_page_last 4224
_journal_paper_doi 10.1039/C3CE40500A
_journal_volume 2013
_journal_year 2013
_chemical_compound_source 'see text'
_chemical_formula_moiety 'C44 H32 Ag3 N10, 3(C2 F6 N O4 S2)'
_chemical_formula_sum 'C50 H32 Ag3 F18 N13 O12 S6'
_chemical_formula_weight 1864.92
_chemical_name_systematic ?
_space_group_IT_number 2
_symmetry_cell_setting triclinic
_symmetry_Int_Tables_number 2
_symmetry_space_group_name_Hall '-P 1'
_symmetry_space_group_name_H-M 'P -1'
_atom_sites_solution_hydrogens geom
_atom_sites_solution_primary direct
_atom_sites_solution_secondary difmap
_audit_creation_date 2013-01-23T11:16:07-00:00
_audit_creation_method 'WinGX routine CIF_UPDATE'
_cell_angle_alpha 77.112(3)
_cell_angle_beta 85.209(3)
_cell_angle_gamma 69.054(3)
_cell_formula_units_Z 2
_cell_length_a 12.850(2)
_cell_length_b 14.293(3)
_cell_length_c 18.304(3)
_cell_measurement_reflns_used 3246
_cell_measurement_temperature 100(2)
_cell_measurement_theta_max 41.63
_cell_measurement_theta_min 4.7
_cell_volume 3060.5(9)
_computing_cell_refinement 'SMART (Bruker, 1998)'
_computing_data_collection 'SMART (Bruker, 1998)'
_computing_data_reduction 'SAINT (Bruker, 1998)'
_computing_molecular_graphics 'PLATON (Spek, 2003) and CAMERON (Watkin et al., 1993)'
_computing_publication_material 'PLATON (Spek, 2003)'
_computing_structure_refinement 'SHELXL-97 (Sheldrick, 2008)'
_computing_structure_solution 'SIR92 (Altomare et al., 1994)'
_diffrn_ambient_temperature 100(2)
_diffrn_measured_fraction_theta_full 0.997
_diffrn_measured_fraction_theta_max 0.997
_diffrn_measurement_device_type 'Bruker AXS SMART APEX CCD area-detector'
_diffrn_measurement_method '\f and \w scans'
_diffrn_radiation_monochromator graphite
_diffrn_radiation_type MoKa
_diffrn_radiation_wavelength 0.71073
_diffrn_reflns_av_R_equivalents 0.0899
_diffrn_reflns_av_unetI/netI 0.1414
_diffrn_reflns_limit_h_max 15
_diffrn_reflns_limit_h_min -15
_diffrn_reflns_limit_k_max 17
_diffrn_reflns_limit_k_min -17
_diffrn_reflns_limit_l_max 22
_diffrn_reflns_limit_l_min -22
_diffrn_reflns_number 30926
_diffrn_reflns_reduction_process
;
;
_diffrn_reflns_theta_full 25.5
_diffrn_reflns_theta_max 25.5
_diffrn_reflns_theta_min 1.56
_exptl_absorpt_coefficient_mu 1.283
_exptl_absorpt_correction_T_max 0.8408
_exptl_absorpt_correction_T_min 0.5779
_exptl_absorpt_correction_type multi-scan
_exptl_absorpt_process_details '(SADABS; Sheldrick, 2003)'
_exptl_crystal_colour colorless
_exptl_crystal_density_diffrn 2.024
_exptl_crystal_density_method 'Not Measured'
_exptl_crystal_description needle
_exptl_crystal_F_000 1836
_exptl_crystal_size_max 0.48
_exptl_crystal_size_mid 0.36
_exptl_crystal_size_min 0.14
_refine_diff_density_max 1.185
_refine_diff_density_min -0.853
_refine_diff_density_rms 0.115
_refine_ls_extinction_method none
_refine_ls_goodness_of_fit_ref 0.801
_refine_ls_hydrogen_treatment constr
_refine_ls_matrix_type full
_refine_ls_number_parameters 1024
_refine_ls_number_reflns 11361
_refine_ls_number_restraints 28
_refine_ls_restrained_S_all 0.8
_refine_ls_R_factor_all 0.09
_refine_ls_R_factor_gt 0.0498
_refine_ls_shift/su_max 0.001
_refine_ls_shift/su_mean 0
_refine_ls_structure_factor_coef Fsqd
_refine_ls_weighting_details 'calc w=1/[\s^2^(Fo^2^)+(0.0200P)^2^+0.0000P] where P=(Fo^2^+2Fc^2^)/3'
_refine_ls_weighting_scheme calc
_refine_ls_wR_factor_gt 0.0848
_refine_ls_wR_factor_ref 0.0924
_reflns_number_gt 6541
_reflns_number_total 11361
_reflns_threshold_expression I>2sigma(I)
_cod_data_source_file c3ce40500a.txt
_cod_data_source_block platon_acc_mod
_cod_depositor_comments
;
The following automatic conversions were performed:

'_symmetry_cell_setting' value 'Triclinic' changed to 'triclinic'
according to /home/saulius/struct/CIF-dictionaries/cif_core.dic
dictionary named 'cif_core.dic' version 2.4.2 from 2011-04-26.

Automatic conversion script
Id: cif_fix_values 1891 2012-01-12 08:04:46Z andrius 

 Adding full bibliography for 7210209--7210212.cif.
;
_cod_original_cell_volume 3060.6(9)
_cod_database_code 7210209

loop_
_symmetry_equiv_pos_as_xyz
x,y,z
-x,-y,-z

loop_
_atom_site_label
_atom_site_type_symbol
_atom_site_fract_x
_atom_site_fract_y
_atom_site_fract_z
_atom_site_U_iso_or_equiv
_atom_site_adp_type
_atom_site_occupancy
_atom_site_symmetry_multiplicity
_atom_site_calc_flag
_atom_site_refinement_flags
_atom_site_disorder_assembly
_atom_site_disorder_group
Ag1 Ag 0.43136(4) 0.80734(4) 0.05602(3) 0.03101(15) Uani 1 1 d . . .
Ag2 Ag 0.28804(4) 0.71239(4) 0.19419(3) 0.02942(14) Uani 1 1 d . . .
Ag3 Ag 0.29675(4) 0.63590(4) 0.38170(3) 0.02856(14) Uani 1 1 d . . .
C1 C 0.2999(5) 1.0380(5) 0.0769(3) 0.0231(15) Uani 1 1 d . . .
C10 C 0.7041(5) 0.7444(5) 0.0781(3) 0.0285(16) Uani 1 1 d . . .
C11 C 0.5976(5) 0.9026(5) 0.0984(3) 0.0232(15) Uani 1 1 d . . .
C12 C 0.4884(5) 0.9822(5) 0.0974(3) 0.0216(15) Uani 1 1 d . . .
C13 C 0.4037(5) 0.6546(5) -0.0311(3) 0.0262(16) Uani 1 1 d . . .
C14 C 0.3718(5) 0.5774(5) -0.0451(4) 0.0320(17) Uani 1 1 d . . .
C15 C 0.3208(5) 0.5318(5) 0.0101(4) 0.0298(17) Uani 1 1 d . . .
C16 C 0.3039(5) 0.5667(4) 0.0763(3) 0.0253(16) Uani 1 1 d . . .
C17 C 0.1590(5) 0.9457(5) 0.2266(3) 0.0328(18) Uani 1 1 d . . .
C18 C 0.1441(6) 1.0328(5) 0.2532(4) 0.0364(18) Uani 1 1 d . . .
C19 C 0.2350(6) 1.0440(5) 0.2787(4) 0.0337(18) Uani 1 1 d . . .
C2 C 0.2851(5) 1.1305(5) 0.0948(3) 0.0254(16) Uani 1 1 d . . .
C20 C 0.3379(5) 0.9666(5) 0.2784(3) 0.0244(16) Uani 1 1 d . . .
C21 C 0.4368(5) 0.9748(5) 0.3028(3) 0.0285(16) Uani 1 1 d . . .
C22 C 0.5358(6) 0.9005(5) 0.3029(3) 0.0280(16) Uani 1 1 d . . .
C23 C 0.5464(5) 0.8102(5) 0.2786(3) 0.0258(16) Uani 1 1 d . . .
C24 C 0.6476(5) 0.7279(5) 0.2790(3) 0.0278(16) Uani 1 1 d . . .
C25 C 0.6512(5) 0.6431(5) 0.2558(3) 0.0288(17) Uani 1 1 d . . .
C26 C 0.5528(6) 0.6394(5) 0.2316(3) 0.0292(17) Uani 1 1 d . . .
C27 C 0.4498(5) 0.7988(5) 0.2535(3) 0.0226(15) Uani 1 1 d . . .
C28 C 0.3451(5) 0.8822(5) 0.2525(3) 0.0198(15) Uani 1 1 d . . .
C29 C 0.0705(5) 0.6470(5) 0.2196(4) 0.0307(17) Uani 1 1 d . . .
C3 C 0.3753(5) 1.1486(5) 0.1156(3) 0.0277(16) Uani 1 1 d . . .
C30 C -0.0043(5) 0.6039(5) 0.2558(4) 0.0273(16) Uani 1 1 d . . .
C31 C 0.0095(5) 0.5624(4) 0.3291(3) 0.0258(16) Uani 1 1 d . . .
C32 C 0.1004(5) 0.5650(5) 0.3631(4) 0.0278(16) Uani 1 1 d . . .
C33 C 0.2201(5) 0.8495(5) 0.4458(3) 0.0300(17) Uani 1 1 d . . .
C34 C 0.2324(7) 0.9253(5) 0.4760(4) 0.0410(19) Uani 1 1 d . . .
C35 C 0.3363(7) 0.9151(5) 0.4946(4) 0.040(2) Uani 1 1 d . . .
C36 C 0.4268(6) 0.8299(5) 0.4837(3) 0.0335(18) Uani 1 1 d . . .
C37 C 0.5386(7) 0.8129(6) 0.5017(4) 0.041(2) Uani 1 1 d . . .
C38 C 0.6226(6) 0.7285(6) 0.4938(3) 0.0389(19) Uani 1 1 d . . .
C39 C 0.6051(5) 0.6501(5) 0.4662(3) 0.0294(17) Uani 1 1 d . . .
C4 C 0.4796(5) 1.0737(5) 0.1168(3) 0.0221(15) Uani 1 1 d . . .
C40 C 0.6901(6) 0.5580(6) 0.4594(3) 0.0357(19) Uani 1 1 d . . .
C41 C 0.6674(6) 0.4869(6) 0.4333(3) 0.0369(19) Uani 1 1 d . . .
C42 C 0.5581(5) 0.5088(5) 0.4114(3) 0.0291(17) Uani 1 1 d . . .
C43 C 0.4959(5) 0.6647(5) 0.4453(3) 0.0238(16) Uani 1 1 d . . .
C44 C 0.4062(5) 0.7562(5) 0.4538(3) 0.0248(16) Uani 1 1 d . . .
C45 C 0.3316(6) 0.3395(5) 0.2881(4) 0.0356(18) Uani 1 1 d . . .
C46 C 0.7401(6) 0.1993(5) 0.2602(4) 0.0326(17) Uani 1 1 d . . .
C47 C 0.0708(5) 0.1106(5) 0.6597(3) 0.0250(16) Uani 1 1 d . . .
C48 C 0.0140(6) 0.2658(5) 0.3914(4) 0.0380(19) Uani 1 1 d . . .
C49 C -0.0286(8) 0.4056(7) 0.1306(4) 0.040(2) Uani 1 1 d . . .
C5 C 0.5781(5) 1.0864(5) 0.1365(3) 0.0284(16) Uani 1 1 d . . .
C50 C 0.0611(6) -0.1701(6) -0.0350(5) 0.040(2) Uani 1 1 d . . .
C6 C 0.6786(5) 1.0144(5) 0.1358(3) 0.0286(16) Uani 1 1 d . . .
C7 C 0.6920(5) 0.9208(5) 0.1160(3) 0.0219(15) Uani 1 1 d . . .
C8 C 0.7948(5) 0.8443(5) 0.1138(3) 0.0253(16) Uani 1 1 d . . .
C9 C 0.8023(5) 0.7551(5) 0.0943(3) 0.0285(17) Uani 1 1 d . . .
F1 F 0.3044(3) 0.3665(3) 0.3533(2) 0.0523(12) Uani 1 1 d . . .
F10 F -0.0148(3) 0.1869(3) 0.3957(2) 0.0509(12) Uani 1 1 d . . .
F11 F 0.1093(3) 0.2522(3) 0.3547(2) 0.0577(13) Uani 1 1 d . . .
F12 F -0.0622(3) 0.3474(3) 0.35053(19) 0.0476(11) Uani 1 1 d . . .
F13A F 0.0219(8) 0.3349(9) 0.1806(6) 0.053(4) Uani 0.489(12) 1 d P A 1
F13B F -0.0004(9) 0.4048(9) 0.1988(5) 0.050(3) Uani 0.511(12) 1 d P A 2
F14A F -0.1106(8) 0.4786(7) 0.1679(6) 0.043(4) Uani 0.489(12) 1 d P A 1
F14B F 0.0026(8) 0.3050(6) 0.1285(6) 0.051(4) Uani 0.511(12) 1 d P A 2
F15A F -0.1011(8) 0.3766(8) 0.0958(5) 0.042(3) Uani 0.489(12) 1 d P A 1
F15B F -0.1206(8) 0.4532(8) 0.1146(5) 0.047(4) Uani 0.511(12) 1 d P A 2
F16A F 0.0417(8) -0.1077(7) -0.1120(4) 0.050(3) Uani 0.522(10) 1 d P B 3
F16B F 0.0841(7) -0.2693(6) 0.0129(5) 0.044(4) Uani 0.478(10) 1 d P B 4
F17A F 0.1549(7) -0.2416(7) -0.0469(5) 0.039(3) Uani 0.522(10) 1 d P B 3
F17B F 0.1269(9) -0.1790(9) -0.0856(6) 0.045(4) Uani 0.478(10) 1 d P B 4
F18A F -0.0196(9) -0.2032(9) -0.0274(6) 0.045(3) Uani 0.522(10) 1 d P B 3
F18B F -0.0421(9) -0.1406(8) -0.0492(6) 0.032(3) Uani 0.478(10) 1 d P B 4
F2 F 0.3551(3) 0.2398(3) 0.3004(2) 0.0615(13) Uani 1 1 d . . .
F3 F 0.2453(3) 0.3863(3) 0.2439(2) 0.0493(11) Uani 1 1 d . . .
F4 F 0.7215(3) 0.1163(3) 0.2976(2) 0.0554(12) Uani 1 1 d . . .
F5 F 0.7100(3) 0.2130(3) 0.1892(2) 0.0427(10) Uani 1 1 d . . .
F6 F 0.8473(3) 0.1828(3) 0.2601(2) 0.0462(11) Uani 1 1 d . . .
F7 F 0.0594(3) 0.0316(3) 0.6402(2) 0.0409(10) Uani 1 1 d . . .
F8 F -0.0302(3) 0.1803(3) 0.66316(19) 0.0392(10) Uani 1 1 d . . .
F9 F 0.1124(3) 0.0797(3) 0.7283(2) 0.0452(11) Uani 1 1 d . . .
H1 H 0.2368 1.0263 0.0631 0.028 Uiso 1 1 calc R . .
H10 H 0.7091 0.682 0.0653 0.034 Uiso 1 1 calc R . .
H13 H 0.4417 0.6864 -0.0698 0.031 Uiso 1 1 calc R . .
H14 H 0.3857 0.5578 -0.0923 0.038 Uiso 1 1 calc R . .
H15 H 0.2972 0.478 0.0043 0.036 Uiso 1 1 calc R . .
H16 H 0.269 0.5341 0.1166 0.03 Uiso 1 1 calc R . .
H17 H 0.0958 0.9395 0.2075 0.039 Uiso 1 1 calc R . .
H18 H 0.0723 1.0837 0.2538 0.044 Uiso 1 1 calc R . .
H19 H 0.2279 1.1037 0.2962 0.04 Uiso 1 1 calc R . .
H2 H 0.213 1.1815 0.0928 0.03 Uiso 1 1 calc R . .
H21 H 0.4318 1.0347 0.3194 0.034 Uiso 1 1 calc R . .
H22 H 0.5998 0.9082 0.3194 0.034 Uiso 1 1 calc R . .
H24 H 0.7137 0.7317 0.2956 0.033 Uiso 1 1 calc R . .
H25 H 0.7193 0.5873 0.256 0.035 Uiso 1 1 calc R . .
H26 H 0.5558 0.5796 0.2156 0.035 Uiso 1 1 calc R . .
H29 H 0.0603 0.6766 0.1676 0.037 Uiso 1 1 calc R . .
H3 H 0.3661 1.2116 0.1289 0.033 Uiso 1 1 calc R . .
H30 H -0.0647 0.6034 0.2295 0.033 Uiso 1 1 calc R . .
H31 H -0.041 0.5326 0.3566 0.031 Uiso 1 1 calc R . .
H32 H 0.1126 0.5347 0.4149 0.033 Uiso 1 1 calc R . .
H33 H 0.1471 0.8572 0.4326 0.036 Uiso 1 1 calc R . .
H34 H 0.1698 0.9829 0.4835 0.049 Uiso 1 1 calc R . .
H35 H 0.3473 0.9663 0.5152 0.048 Uiso 1 1 calc R . .
H37 H 0.5537 0.8639 0.52 0.049 Uiso 1 1 calc R . .
H38 H 0.6958 0.7205 0.5069 0.047 Uiso 1 1 calc R . .
H40 H 0.7641 0.5459 0.4734 0.043 Uiso 1 1 calc R . .
H41 H 0.724 0.4234 0.4299 0.044 Uiso 1 1 calc R . .
H42 H 0.5426 0.4591 0.3917 0.035 Uiso 1 1 calc R . .
H5 H 0.5719 1.1482 0.1507 0.034 Uiso 1 1 calc R . .
H6 H 0.7422 1.0263 0.1488 0.034 Uiso 1 1 calc R . .
H8 H 0.8603 0.8539 0.1258 0.03 Uiso 1 1 calc R . .
H9 H 0.8723 0.7023 0.0919 0.034 Uiso 1 1 calc R . .
N1 N 0.3994(4) 0.9643(4) 0.0783(3) 0.0220(12) Uani 1 1 d . . .
N10 N 0.4753(4) 0.5943(4) 0.4164(3) 0.0242(13) Uani 1 1 d . . .
N11 N 0.5391(4) 0.3086(4) 0.3052(3) 0.0292(14) Uani 1 1 d . . .
N12 N 0.1056(4) 0.1869(4) 0.5179(3) 0.0273(13) Uani 1 1 d . . .
N13 N 0.0451(9) 0.4440(8) -0.0111(6) 0.027(3) Uani 0.5 1 d P . .
N14 N 0.0486(8) 0.0134(7) -0.0211(5) 0.024(3) Uani 0.5 1 d P . .
N2 N 0.6043(4) 0.8146(4) 0.0790(3) 0.0241(13) Uani 1 1 d . . .
N3 N 0.3848(4) 0.6864(4) 0.0322(3) 0.0241(13) Uani 1 1 d . . .
N4 N 0.3327(4) 0.6415(4) 0.0872(3) 0.0245(13) Uani 1 1 d . . .
N5 N 0.2555(4) 0.8709(4) 0.2261(3) 0.0263(13) Uani 1 1 d . . .
N6 N 0.4552(4) 0.7149(4) 0.2298(3) 0.0252(13) Uani 1 1 d . . .
N7 N 0.1568(4) 0.6494(4) 0.2539(3) 0.0257(13) Uani 1 1 d . . .
N8 N 0.1708(4) 0.6075(4) 0.3273(3) 0.0241(13) Uani 1 1 d . . .
N9 N 0.3027(4) 0.7671(4) 0.4340(3) 0.0279(13) Uani 1 1 d . . .
O1 O 0.4118(3) 0.4815(3) 0.2438(2) 0.0401(13) Uani 1 1 d . . .
O10A O 0.1213(8) 0.3896(7) 0.0360(5) 0.029(4) Uani 0.501(13) 1 d P A 5
O10B O 0.0834(11) 0.5188(11) 0.1121(7) 0.036(4) Uani 0.499(13) 1 d PU A 6
O11A O 0.1577(8) -0.0591(9) -0.0003(5) 0.036(4) Uani 0.534(15) 1 d P B 7
O11B O 0.2008(8) -0.1330(9) 0.0414(6) 0.032(4) Uani 0.466(15) 1 d PU B 8
O12A O 0.0208(19) -0.1097(18) 0.0961(5) 0.036(6) Uani 0.55(3) 1 d P . 9
O12B O 0.0830(18) -0.1671(16) 0.0925(6) 0.026(5) Uani 0.45(3) 1 d PU B 10
O2 O 0.4626(4) 0.3446(4) 0.1764(2) 0.0466(14) Uani 1 1 d . . .
O3 O 0.7076(3) 0.2838(3) 0.3714(2) 0.0422(13) Uani 1 1 d . . .
O4 O 0.6755(3) 0.3927(3) 0.2460(2) 0.0348(12) Uani 1 1 d . . .
O5 O 0.1556(3) 0.2509(3) 0.6225(2) 0.0292(11) Uani 1 1 d . . .
O6 O 0.2625(3) 0.0810(3) 0.5994(2) 0.0290(11) Uani 1 1 d . . .
O7 O 0.0656(3) 0.3746(3) 0.4674(2) 0.0373(12) Uani 1 1 d . . .
O8 O -0.0877(3) 0.3159(3) 0.5112(2) 0.0359(12) Uani 1 1 d . . .
O9A O 0.0461(10) 0.5531(9) 0.0792(7) 0.030(3) Uani 0.521(12) 1 d P . 11
O9B O 0.1831(7) 0.3820(6) 0.0867(6) 0.029(4) Uani 0.479(12) 1 d PU A 12
S1 S 0.44788(14) 0.37597(13) 0.24591(9) 0.0288(4) Uani 1 1 d . . .
S2 S 0.66108(14) 0.30975(13) 0.29906(10) 0.0310(4) Uani 1 1 d . . .
S3 S 0.16044(13) 0.16415(13) 0.59583(9) 0.0255(4) Uani 1 1 d . . .
S4 S 0.02138(14) 0.29482(13) 0.48188(9) 0.0272(4) Uani 1 1 d . . .
S5 S 0.05943(19) 0.46184(17) 0.06713(10) 0.0427(5) Uani 1 1 d U . .
S6 S 0.07747(15) -0.09568(13) 0.02794(10) 0.0306(4) Uani 1 1 d U . .

loop_
_atom_site_aniso_label
_atom_site_aniso_U_11
_atom_site_aniso_U_22
_atom_site_aniso_U_33
_atom_site_aniso_U_23
_atom_site_aniso_U_13
_atom_site_aniso_U_12
Ag1 0.0431(3) 0.0353(3) 0.0251(3) -0.0043(3) -0.0010(3) -0.0271(3)
Ag2 0.0384(3) 0.0331(3) 0.0246(3) -0.0033(2) -0.0030(2) -0.0227(3)
Ag3 0.0300(3) 0.0354(3) 0.0242(3) -0.0034(2) -0.0051(2) -0.0166(3)
C1 0.021(4) 0.028(4) 0.017(4) -0.001(3) -0.003(3) -0.008(3)
C10 0.035(4) 0.026(4) 0.022(4) -0.003(3) -0.005(3) -0.008(4)
C11 0.032(4) 0.030(4) 0.009(3) -0.002(3) 0.005(3) -0.015(3)
C12 0.026(4) 0.032(4) 0.011(3) -0.001(3) -0.002(3) -0.017(3)
C13 0.026(4) 0.026(4) 0.022(4) -0.003(3) -0.001(3) -0.004(3)
C14 0.037(4) 0.036(4) 0.024(4) -0.016(3) 0.002(3) -0.008(4)
C15 0.037(4) 0.026(4) 0.031(4) -0.009(3) -0.004(3) -0.013(3)
C16 0.024(4) 0.018(4) 0.029(4) 0.008(3) -0.008(3) -0.008(3)
C17 0.027(4) 0.045(5) 0.027(4) 0.002(4) 0.005(3) -0.020(4)
C18 0.036(5) 0.035(5) 0.036(5) -0.001(4) 0.009(4) -0.015(4)
C19 0.042(5) 0.029(4) 0.033(4) -0.002(3) 0.005(4) -0.019(4)
C2 0.020(4) 0.032(4) 0.023(4) -0.002(3) 0.002(3) -0.009(3)
C20 0.030(4) 0.023(4) 0.020(4) -0.002(3) 0.002(3) -0.010(3)
C21 0.042(5) 0.028(4) 0.019(4) -0.004(3) -0.003(3) -0.015(4)
C22 0.040(4) 0.036(4) 0.016(4) 0.003(3) -0.007(3) -0.027(4)
C23 0.030(4) 0.033(4) 0.015(4) 0.005(3) 0.000(3) -0.016(4)
C24 0.030(4) 0.045(5) 0.012(4) 0.000(3) 0.000(3) -0.022(4)
C25 0.021(4) 0.035(4) 0.022(4) 0.006(3) -0.002(3) -0.005(3)
C26 0.044(5) 0.029(4) 0.020(4) -0.002(3) 0.009(3) -0.022(4)
C27 0.036(4) 0.024(4) 0.009(3) 0.001(3) 0.003(3) -0.016(3)
C28 0.021(4) 0.030(4) 0.008(3) 0.002(3) 0.001(3) -0.012(3)
C29 0.039(4) 0.031(4) 0.019(4) 0.003(3) -0.007(3) -0.011(4)
C3 0.039(4) 0.026(4) 0.020(4) -0.002(3) 0.001(3) -0.016(4)
C30 0.025(4) 0.029(4) 0.032(4) -0.003(3) -0.003(3) -0.014(3)
C31 0.030(4) 0.018(4) 0.029(4) -0.002(3) 0.002(3) -0.010(3)
C32 0.035(4) 0.027(4) 0.023(4) 0.001(3) -0.005(3) -0.016(3)
C33 0.030(4) 0.030(4) 0.028(4) -0.009(3) 0.003(3) -0.007(4)
C34 0.064(6) 0.031(5) 0.026(4) -0.009(4) 0.006(4) -0.014(4)
C35 0.071(6) 0.040(5) 0.024(4) -0.009(4) 0.008(4) -0.037(5)
C36 0.050(5) 0.043(5) 0.018(4) -0.006(3) 0.002(4) -0.030(4)
C37 0.066(6) 0.054(5) 0.019(4) -0.005(4) 0.001(4) -0.042(5)
C38 0.050(5) 0.064(6) 0.018(4) 0.002(4) -0.006(4) -0.043(5)
C39 0.031(4) 0.045(5) 0.010(4) 0.008(3) -0.005(3) -0.018(4)
C4 0.025(4) 0.028(4) 0.014(4) 0.000(3) -0.005(3) -0.011(3)
C40 0.027(4) 0.058(5) 0.015(4) 0.012(4) -0.005(3) -0.017(4)
C41 0.028(4) 0.048(5) 0.025(4) -0.003(4) 0.000(3) -0.004(4)
C42 0.035(4) 0.039(5) 0.015(4) -0.002(3) 0.004(3) -0.018(4)
C43 0.026(4) 0.036(4) 0.013(4) 0.005(3) -0.001(3) -0.020(3)
C44 0.036(4) 0.035(4) 0.006(3) 0.002(3) 0.005(3) -0.020(4)
C45 0.044(5) 0.024(4) 0.033(5) 0.000(4) -0.009(4) -0.008(4)
C46 0.031(4) 0.034(4) 0.031(4) -0.001(4) -0.004(4) -0.011(4)
C47 0.022(4) 0.025(4) 0.020(4) 0.001(3) -0.009(3) 0.000(3)
C48 0.032(5) 0.031(5) 0.038(5) 0.001(4) -0.007(4) 0.003(4)
C49 0.063(6) 0.037(5) 0.028(5) -0.010(4) -0.013(5) -0.021(5)
C5 0.042(5) 0.030(4) 0.024(4) -0.006(3) -0.001(3) -0.025(4)
C50 0.018(5) 0.038(5) 0.066(6) -0.011(5) 0.008(5) -0.012(4)
C6 0.033(4) 0.040(4) 0.016(4) 0.002(3) 0.000(3) -0.022(4)
C7 0.027(4) 0.027(4) 0.014(4) -0.001(3) 0.002(3) -0.015(3)
C8 0.023(4) 0.038(4) 0.017(4) 0.001(3) -0.003(3) -0.016(3)
C9 0.019(4) 0.031(4) 0.028(4) 0.004(3) 0.000(3) -0.005(3)
F1 0.042(3) 0.073(3) 0.029(2) 0.001(2) 0.003(2) -0.012(2)
F10 0.071(3) 0.036(3) 0.052(3) -0.015(2) -0.022(2) -0.018(2)
F11 0.058(3) 0.077(3) 0.029(3) -0.016(2) 0.011(2) -0.012(3)
F12 0.058(3) 0.051(3) 0.027(2) -0.004(2) -0.011(2) -0.011(2)
F13A 0.061(7) 0.062(9) 0.036(7) 0.003(8) 0.003(6) -0.031(7)
F13B 0.089(9) 0.048(8) 0.022(5) -0.009(5) 0.000(5) -0.032(7)
F14A 0.060(7) 0.049(6) 0.039(7) -0.027(5) 0.030(6) -0.036(6)
F14B 0.079(8) 0.036(6) 0.052(7) -0.011(5) 0.016(6) -0.038(6)
F15A 0.059(7) 0.044(8) 0.042(6) -0.015(5) -0.004(5) -0.037(6)
F15B 0.037(6) 0.061(8) 0.036(7) 0.005(7) 0.009(5) -0.021(6)
F16A 0.069(7) 0.051(6) 0.025(5) -0.011(4) -0.014(5) -0.010(6)
F16B 0.056(7) 0.020(5) 0.057(7) -0.001(4) -0.018(5) -0.013(5)
F17A 0.022(5) 0.036(6) 0.050(7) -0.016(5) -0.011(5) 0.007(5)
F17B 0.047(9) 0.053(9) 0.050(8) -0.022(7) 0.008(7) -0.028(8)
F18A 0.026(6) 0.056(8) 0.064(8) -0.027(7) 0.003(5) -0.021(7)
F18B 0.026(6) 0.029(6) 0.037(6) -0.012(5) -0.020(5) 0.003(6)
F2 0.056(3) 0.037(3) 0.093(4) 0.000(3) -0.001(3) -0.025(2)
F3 0.029(2) 0.072(3) 0.043(3) 0.005(2) -0.011(2) -0.022(2)
F4 0.056(3) 0.025(2) 0.077(3) -0.002(2) -0.002(2) -0.010(2)
F5 0.039(2) 0.050(3) 0.045(3) -0.022(2) -0.003(2) -0.015(2)
F6 0.024(2) 0.052(3) 0.059(3) -0.017(2) -0.007(2) -0.005(2)
F7 0.035(2) 0.030(2) 0.059(3) -0.004(2) 0.002(2) -0.017(2)
F8 0.028(2) 0.040(2) 0.040(2) 0.0015(19) 0.0091(19) -0.009(2)
F9 0.043(3) 0.053(3) 0.029(2) 0.008(2) -0.005(2) -0.014(2)
N1 0.026(3) 0.029(3) 0.014(3) -0.003(2) -0.002(2) -0.014(3)
N10 0.025(3) 0.030(3) 0.013(3) 0.002(3) 0.003(2) -0.010(3)
N11 0.021(3) 0.033(3) 0.031(3) 0.002(3) -0.002(3) -0.011(3)
N12 0.030(3) 0.028(3) 0.025(3) -0.005(3) -0.002(3) -0.011(3)
N13 0.036(7) 0.020(6) 0.029(7) -0.010(5) -0.006(6) -0.011(6)
N14 0.025(7) 0.014(6) 0.036(7) -0.001(5) 0.004(5) -0.011(5)
N2 0.030(3) 0.024(3) 0.019(3) 0.001(3) -0.005(3) -0.013(3)
N3 0.022(3) 0.028(3) 0.022(3) -0.001(3) -0.001(3) -0.010(3)
N4 0.028(3) 0.028(3) 0.018(3) 0.006(3) -0.003(2) -0.016(3)
N5 0.030(3) 0.034(3) 0.018(3) -0.004(3) 0.003(3) -0.015(3)
N6 0.031(3) 0.030(3) 0.019(3) -0.005(3) 0.004(3) -0.017(3)
N7 0.033(3) 0.026(3) 0.012(3) -0.002(2) -0.001(3) -0.005(3)
N8 0.025(3) 0.020(3) 0.025(3) -0.005(3) -0.001(3) -0.005(3)
N9 0.034(4) 0.038(4) 0.013(3) -0.002(3) 0.000(3) -0.016(3)
O1 0.043(3) 0.019(3) 0.057(3) 0.003(2) -0.016(3) -0.013(2)
O10A 0.034(7) 0.028(6) 0.026(7) -0.008(5) 0.001(5) -0.010(5)
O10B 0.041(9) 0.060(10) 0.017(7) -0.006(6) -0.010(5) -0.030(8)
O11A 0.034(7) 0.043(9) 0.037(7) -0.012(6) 0.004(5) -0.019(6)
O11B 0.023(6) 0.020(7) 0.047(8) 0.002(6) -0.016(5) -0.002(5)
O12A 0.054(12) 0.045(12) 0.019(5) 0.002(5) -0.007(5) -0.034(11)
O12B 0.030(10) 0.009(9) 0.030(7) 0.000(5) -0.003(6) 0.001(8)
O2 0.038(3) 0.071(4) 0.026(3) -0.015(3) 0.002(2) -0.011(3)
O3 0.038(3) 0.059(3) 0.031(3) -0.011(3) -0.012(2) -0.014(3)
O4 0.031(3) 0.026(3) 0.048(3) 0.001(2) -0.003(2) -0.015(2)
O5 0.033(3) 0.028(3) 0.032(3) -0.011(2) -0.001(2) -0.013(2)
O6 0.024(3) 0.031(3) 0.033(3) -0.005(2) 0.001(2) -0.012(2)
O7 0.045(3) 0.030(3) 0.039(3) 0.006(2) -0.013(2) -0.021(2)
O8 0.028(3) 0.045(3) 0.028(3) -0.005(2) -0.001(2) -0.006(2)
O9A 0.031(7) 0.022(7) 0.036(8) -0.003(6) -0.015(5) -0.008(5)
O9B 0.022(6) 0.022(6) 0.043(7) 0.000(5) -0.014(5) -0.008(5)
S1 0.0277(10) 0.0304(11) 0.0259(10) 0.0002(8) -0.0021(8) -0.0105(9)
S2 0.0325(11) 0.0323(11) 0.0279(11) -0.0058(9) -0.0025(9) -0.0108(9)
S3 0.0252(10) 0.0276(10) 0.0253(10) -0.0045(8) -0.0022(8) -0.0114(8)
S4 0.0299(10) 0.0281(10) 0.0234(10) -0.0033(8) -0.0020(8) -0.0106(8)
S5 0.0743(16) 0.0453(14) 0.0256(11) -0.0076(10) -0.0031(11) -0.0403(13)
S6 0.0329(11) 0.0247(10) 0.0339(11) -0.0027(9) 0.0039(9) -0.0125(9)

loop_
_atom_type_symbol
_atom_type_description
_atom_type_scat_dispersion_real
_atom_type_scat_dispersion_imag
_atom_type_scat_source
C C 0.0033 0.0016 ' International Tables Vol C Tables 4.2.6.8 and 6.1.1.4'
H H 0 0 ' International Tables Vol C Tables 4.2.6.8 and 6.1.1.4'
Ag Ag -0.8971 1.1015 ' International Tables Vol C Tables 4.2.6.8 and 6.1.1.4'
F F 0.0171 0.0103 ' International Tables Vol C Tables 4.2.6.8 and 6.1.1.4'
N N 0.0061 0.0033 ' International Tables Vol C Tables 4.2.6.8 and 6.1.1.4'
O O 0.0106 0.006 ' International Tables Vol C Tables 4.2.6.8 and 6.1.1.4'
S S 0.1246 0.1234 ' International Tables Vol C Tables 4.2.6.8 and 6.1.1.4'

loop_
_geom_angle_atom_site_label_1
_geom_angle_atom_site_label_2
_geom_angle_atom_site_label_3
_geom_angle
_geom_angle_site_symmetry_1
_geom_angle_site_symmetry_3
Ag1 Ag2 Ag3 139.09(2) . .
C1 C2 H2 120.2 . .
C1 N1 Ag1 125.4(4) . .
C1 N1 C12 118.1(5) . .
C10 C9 H9 121.2 . .
C10 N2 Ag1 128.9(4) . .
C10 N2 C11 117.3(5) . .
C11 C7 C6 119.3(6) . .
C11 N2 Ag1 113.7(4) . .
C12 C4 C5 118.9(6) . .
C12 N1 Ag1 116.5(4) . .
C13 C14 H14 121.3 . .
C13 N3 Ag1 125.3(4) . .
C13 N3 N4 118.6(5) . .
C14 C13 H13 118 . .
C14 C15 C16 116.7(6) . .
C14 C15 H15 121.7 . .
C15 C14 C13 117.4(6) . .
C15 C14 H14 121.3 . .
C15 C16 H16 117.8 . .
C16 C15 H15 121.7 . .
C16 N4 Ag2 124.6(4) . .
C16 N4 N3 118.9(5) . .
C17 C18 H18 120.8 . .
C17 N5 Ag2 127.1(4) . .
C17 N5 C28 117.0(6) . .
C18 C17 H17 118 . .
C18 C19 C20 118.9(6) . .
C18 C19 H19 120.6 . .
C19 C18 C17 118.4(7) . .
C19 C18 H18 120.8 . .
C19 C20 C21 121.5(6) . .
C2 C1 H1 118.7 . .
C2 C3 C4 119.0(6) . .
C2 C3 H3 120.5 . .
C20 C19 H19 120.6 . .
C20 C21 H21 119.2 . .
C20 C28 C27 120.7(6) . .
C21 C22 C23 120.7(6) . .
C21 C22 H22 119.6 . .
C22 C21 C20 121.7(6) . .
C22 C21 H21 119.2 . .
C22 C23 C27 119.6(6) . .
C23 C22 H22 119.6 . .
C23 C24 H24 119.8 . .
C23 C27 C28 117.8(6) . .
C24 C23 C22 123.6(6) . .
C24 C23 C27 116.8(6) . .
C24 C25 C26 118.7(6) . .
C24 C25 H25 120.7 . .
C25 C24 C23 120.4(6) . .
C25 C24 H24 119.8 . .
C25 C26 H26 118.3 . .
C26 C25 H25 120.7 . .
C26 N6 Ag2 125.5(4) . .
C26 N6 C27 118.7(6) . .
C27 N6 Ag2 115.8(4) . .
C28 C20 C19 119.0(6) . .
C28 C20 C21 119.4(6) . .
C28 N5 Ag2 115.6(4) . .
C29 C30 H30 120.7 . .
C29 N7 Ag2 124.0(4) . .
C29 N7 N8 118.2(5) . .
C3 C2 C1 119.5(6) . .
C3 C2 H2 120.2 . .
C3 C4 C12 118.2(6) . .
C3 C4 C5 122.9(6) . .
C30 C29 H29 118.5 . .
C30 C31 C32 117.1(6) . .
C30 C31 H31 121.4 . .
C31 C30 C29 118.6(6) . .
C31 C30 H30 120.7 . .
C31 C32 H32 118.4 . .
C32 C31 H31 121.4 . .
C32 N8 Ag3 124.1(4) . .
C32 N8 N7 119.8(5) . .
C33 C34 H34 121 . .
C33 N9 Ag3 128.8(4) . .
C33 N9 C44 117.2(6) . .
C34 C33 H33 117.7 . .
C34 C35 C36 120.2(7) . .
C34 C35 H35 119.9 . .
C35 C34 C33 118.1(7) . .
C35 C34 H34 121 . .
C35 C36 C37 124.0(7) . .
C35 C36 C44 117.8(7) . .
C36 C35 H35 119.9 . .
C36 C37 H37 118.7 . .
C36 C44 C43 119.7(6) . .
C37 C38 C39 121.2(7) . .
C37 C38 H38 119.4 . .
C38 C37 C36 122.5(7) . .
C38 C37 H37 118.7 . .
C39 C38 H38 119.4 . .
C39 C40 H40 119.9 . .
C39 C43 C44 119.7(6) . .
C4 C12 C11 118.9(6) . .
C4 C3 H3 120.5 . .
C4 C5 H5 118.9 . .
C40 C39 C38 123.5(7) . .
C40 C39 C43 118.1(6) . .
C40 C41 C42 118.2(7) . .
C40 C41 H41 120.9 . .
C41 C40 C39 120.2(7) . .
C41 C40 H40 119.9 . .
C41 C42 H42 118 . .
C42 C41 H41 120.9 . .
C42 N10 Ag3 126.1(4) . .
C42 N10 C43 118.6(6) . .
C43 C39 C38 118.5(7) . .
C43 N10 Ag3 115.3(4) . .
C44 C36 C37 118.2(7) . .
C44 N9 Ag3 114.0(4) . .
C5 C6 C7 121.1(6) . .
C5 C6 H6 119.5 . .
C6 C5 C4 122.2(6) . .
C6 C5 H5 118.9 . .
C7 C11 C12 119.5(6) . .
C7 C6 H6 119.5 . .
C7 C8 H8 119.9 . .
C8 C7 C11 117.7(6) . .
C8 C7 C6 123.0(6) . .
C8 C9 C10 117.7(6) . .
C8 C9 H9 121.2 . .
C9 C10 H10 117.7 . .
C9 C8 C7 120.2(6) . .
C9 C8 H8 119.9 . .
F1 C45 S1 111.1(5) . .
F10 C48 F11 109.2(6) . .
F10 C48 F12 108.4(6) . .
F10 C48 S4 113.3(5) . .
F11 C48 F12 106.7(6) . .
F11 C48 S4 111.4(5) . .
F12 C48 S4 107.6(5) . .
F13A C49 F13B 48.8(7) . .
F13A C49 F14A 105.6(9) . .
F13A C49 F14B 55.4(8) . .
F13A C49 F15A 109.7(10) . .
F13A C49 S5 114.3(8) . .
F13B C49 F14A 65.3(6) . .
F13B C49 F14B 103.9(11) . .
F13B C49 F15A 139.7(8) . .
F13B C49 S5 105.5(6) . .
F14A C49 S5 112.7(6) . .
F14B C49 F14A 138.3(8) . .
F14B C49 F15A 63.1(6) . .
F14B C49 S5 109.0(6) . .
F15A C49 F14A 98.2(10) . .
F15A C49 S5 114.9(6) . .
F15B C49 F13A 137.1(10) . .
F15B C49 F13B 115.1(10) . .
F15B C49 F14A 50.9(7) . .
F15B C49 F14B 114.6(10) . .
F15B C49 F15A 53.0(7) . .
F15B C49 S5 108.3(7) . .
F16A C50 S6 109.9(5) . .
F16B C50 F16A 147.6(7) . .
F16B C50 S6 102.1(6) . .
F17A C50 F16A 98.6(9) . .
F17A C50 F16B 63.3(7) . .
F17A C50 S6 112.5(6) . .
F17B C50 F16A 54.1(8) . .
F17B C50 F16B 107.5(9) . .
F17B C50 F17A 45.7(6) . .
F17B C50 F18A 124.2(9) . .
F17B C50 F18B 119.2(11) . .
F17B C50 S6 114.6(7) . .
F18A C50 F16A 100.9(8) . .
F18A C50 F16B 65.6(7) . .
F18A C50 F17A 111.0(9) . .
F18A C50 S6 120.9(7) . .
F18B C50 F16A 71.7(7) . .
F18B C50 F16B 104.0(9) . .
F18B C50 F17A 139.7(9) . .
F18B C50 S6 107.5(7) . .
F2 C45 F1 106.9(6) . .
F2 C45 S1 111.9(5) . .
F3 C45 F1 108.1(6) . .
F3 C45 F2 109.8(6) . .
F3 C45 S1 109.0(5) . .
F4 C46 F5 106.6(6) . .
F4 C46 S2 111.3(5) . .
F5 C46 S2 110.6(5) . .
F6 C46 F4 109.3(6) . .
F6 C46 F5 107.5(5) . .
F6 C46 S2 111.4(5) . .
F7 C47 F8 108.1(5) . .
F7 C47 F9 107.8(5) . .
F7 C47 S3 112.4(4) . .
F8 C47 S3 111.1(4) . .
F9 C47 F8 107.1(5) . .
F9 C47 S3 110.2(4) . .
N1 Ag1 Ag2 101.85(12) . .
N1 Ag1 N2 73.00(18) . .
N1 C1 C2 122.6(6) . .
N1 C1 H1 118.7 . .
N1 C12 C11 118.6(6) . .
N1 C12 C4 122.5(6) . .
N10 Ag3 Ag2 106.99(12) . .
N10 Ag3 N9 73.13(19) . .
N10 C42 C41 123.9(6) . .
N10 C42 H42 118 . .
N10 C43 C39 120.9(6) . .
N10 C43 C44 119.4(6) . .
N11 S1 C45 99.5(3) . .
N11 S2 C46 104.3(3) . .
N12 S3 C47 103.3(3) . .
N12 S4 C48 96.3(3) . .
N13 N13 O9A 92.5(9) 2_565 2_565
N13 N13 S5 53.3(6) 2_565 2_565
N13 O10A S5 75.0(7) . .
N13 S5 C49 106.3(5) . .
N13 S5 C49 97.5(5) 2_565 .
N13 S5 N13 63.0(6) . 2_565
N13 S5 O9B 100.2(6) . .
N14 N14 O12A 101.3(10) 2 2
N14 N14 S6 58.6(6) 2 2
N14 N14 S6 63.6(6) 2 .
N14 S6 C50 103.7(5) . .
N14 S6 C50 96.9(4) 2 .
N14 S6 N14 57.8(6) . 2
N2 Ag1 Ag2 120.70(12) . .
N2 C10 C9 124.7(6) . .
N2 C10 H10 117.7 . .
N2 C11 C12 118.0(6) . .
N2 C11 C7 122.4(6) . .
N3 Ag1 Ag2 66.48(13) . .
N3 Ag1 N1 155.16(18) . .
N3 Ag1 N2 131.81(18) . .
N3 C13 C14 124.0(6) . .
N3 C13 H13 118 . .
N3 N4 Ag2 116.3(4) . .
N4 Ag2 Ag1 60.81(12) . .
N4 Ag2 Ag3 139.38(12) . .
N4 Ag2 N5 138.04(17) . .
N4 C16 C15 124.4(6) . .
N4 C16 H16 117.8 . .
N4 N3 Ag1 116.2(4) . .
N5 Ag2 Ag1 81.24(12) . .
N5 Ag2 Ag3 81.17(12) . .
N5 C17 C18 124.0(6) . .
N5 C17 H17 118 . .
N5 C28 C20 122.6(6) . .
N5 C28 C27 116.7(6) . .
N6 Ag2 Ag1 65.08(12) . .
N6 Ag2 Ag3 74.38(12) . .
N6 Ag2 N4 104.29(17) . .
N6 Ag2 N5 71.62(18) . .
N6 C26 C25 123.5(6) . .
N6 C26 H26 118.3 . .
N6 C27 C23 122.0(6) . .
N6 C27 C28 120.2(6) . .
N7 Ag2 Ag1 160.13(13) . .
N7 Ag2 Ag3 60.74(13) . .
N7 Ag2 N4 104.05(17) . .
N7 Ag2 N5 107.55(17) . .
N7 Ag2 N6 134.26(17) . .
N7 C29 C30 123.0(6) . .
N7 C29 H29 118.5 . .
N7 N8 Ag3 115.4(4) . .
N8 Ag3 Ag2 64.97(13) . .
N8 Ag3 N10 151.18(18) . .
N8 Ag3 N9 135.48(18) . .
N8 C32 C31 123.2(6) . .
N8 C32 H32 118.4 . .
N8 N7 Ag2 117.7(4) . .
N9 Ag3 Ag2 108.94(12) . .
N9 C33 C34 124.6(7) . .
N9 C33 H33 117.7 . .
N9 C44 C36 122.2(6) . .
N9 C44 C43 118.1(6) . .
O1 S1 C45 103.8(3) . .
O1 S1 N11 114.9(3) . .
O1 S1 O2 117.3(3) . .
O10A N13 N13 116.1(11) . 2_565
O10A N13 O9A 147.0(9) . 2_565
O10A N13 S5 168.4(9) . 2_565
O10A N13 S5 52.7(6) . .
O10A S5 C49 104.4(5) . .
O10A S5 N13 115.1(6) . 2_565
O10A S5 N13 52.3(6) . .
O10A S5 O10B 132.4(8) . .
O10A S5 O9A 144.5(7) . .
O10A S5 O9B 49.1(5) . .
O10B S5 C49 100.2(6) . .
O10B S5 N13 101.0(7) . 2_565
O10B S5 N13 150.5(7) . .
O10B S5 O9B 85.7(8) . .
O11A N14 N14 115.6(10) . 2
O11A N14 O12A 140.4(10) . 2
O11A N14 S6 169.2(8) . 2
O11A N14 S6 53.0(5) . .
O11A S6 C50 107.2(4) . .
O11A S6 N14 116.1(6) . 2
O11A S6 N14 59.2(6) . .
O11A S6 O11B 46.8(4) . .
O11A S6 O12A 138.5(5) . .
O11A S6 O12B 126.3(9) . .
O11B S6 C50 104.8(4) . .
O11B S6 N14 105.5(6) . .
O11B S6 N14 155.6(5) . 2
O12A S6 C50 112.7(6) . .
O12A S6 N14 119.0(11) . .
O12A S6 N14 70.3(11) . 2
O12A S6 O11B 110.1(9) . .
O12B S6 C50 96.6(7) . .
O12B S6 N14 107.5(11) . 2
O12B S6 N14 156.0(10) . .
O12B S6 O11B 81.1(10) . .
O2 S1 C45 103.2(3) . .
O2 S1 N11 114.7(3) . .
O3 S2 C46 102.5(3) . .
O3 S2 N11 110.0(3) . .
O4 S2 C46 103.8(3) . .
O4 S2 N11 114.6(3) . .
O4 S2 O3 119.4(3) . .
O5 S3 C47 103.9(3) . .
O5 S3 N12 115.5(3) . .
O5 S3 O6 119.2(3) . .
O6 S3 C47 103.4(3) . .
O6 S3 N12 109.3(3) . .
O7 S4 C48 105.5(3) . .
O7 S4 N12 114.6(3) . .
O8 S4 C48 104.8(3) . .
O8 S4 N12 114.2(3) . .
O8 S4 O7 117.8(3) . .
O9A S5 C49 109.9(6) . .
O9A S5 N13 122.6(7) . .
O9A S5 N13 69.3(6) . 2_565
O9A S5 O9B 112.1(7) . .
O9B S5 C49 103.9(4) . .
O9B S5 N13 156.0(5) . 2_565
S1 N11 S2 122.9(3) . .
S3 N12 S4 122.7(3) . .
S5 N13 N13 63.6(6) . 2_565
S5 N13 O9A 147.9(8) . 2_565
S5 N13 S5 117.0(6) . 2_565
S5 O9A N13 66.3(6) . 2_565
S6 N14 O12A 151.9(7) . 2
S6 N14 O12A 49.0(8) 2 2
S6 N14 S6 122.2(6) . 2
S6 O11A N14 67.8(6) . .
S6 O12A N14 60.7(6) . 2

loop_
_geom_bond_atom_site_label_1
_geom_bond_atom_site_label_2
_geom_bond_distance
_geom_bond_site_symmetry_2
Ag1 Ag2 3.3329(8) .
Ag1 N1 2.256(5) .
Ag1 N2 2.338(5) .
Ag1 N3 2.158(5) .
Ag2 Ag3 3.3600(9) .
Ag2 N4 2.339(5) .
Ag2 N5 2.349(5) .
Ag2 N6 2.311(5) .
Ag2 N7 2.277(5) .
Ag3 N10 2.263(5) .
Ag3 N8 2.168(5) .
Ag3 N9 2.314(5) .
C1 C2 1.376(8) .
C1 H1 0.95 .
C1 N1 1.333(7) .
C10 H10 0.95 .
C10 N2 1.318(7) .
C11 C7 1.405(8) .
C11 N2 1.353(7) .
C12 C11 1.455(8) .
C12 N1 1.346(7) .
C13 C14 1.385(8) .
C13 H13 0.95 .
C13 N3 1.310(7) .
C14 C15 1.334(8) .
C14 H14 0.95 .
C15 C16 1.382(8) .
C15 H15 0.95 .
C16 H16 0.95 .
C16 N4 1.308(7) .
C17 C18 1.381(8) .
C17 H17 0.95 .
C17 N5 1.318(7) .
C18 C19 1.365(8) .
C18 H18 0.95 .
C19 C20 1.388(8) .
C19 H19 0.95 .
C2 C3 1.373(8) .
C2 H2 0.95 .
C20 C21 1.433(8) .
C20 C28 1.363(8) .
C21 C22 1.334(8) .
C21 H21 0.95 .
C22 C23 1.414(8) .
C22 H22 0.95 .
C23 C24 1.407(8) .
C23 C27 1.433(8) .
C24 C25 1.355(8) .
C24 H24 0.95 .
C25 C26 1.396(8) .
C25 H25 0.95 .
C26 H26 0.95 .
C26 N6 1.327(7) .
C27 N6 1.341(7) .
C28 C27 1.441(8) .
C28 N5 1.360(7) .
C29 C30 1.371(8) .
C29 H29 0.95 .
C29 N7 1.334(7) .
C3 C4 1.383(8) .
C3 H3 0.95 .
C30 C31 1.338(8) .
C30 H30 0.95 .
C31 C32 1.385(8) .
C31 H31 0.95 .
C32 H32 0.95 .
C32 N8 1.316(7) .
C33 C34 1.382(8) .
C33 H33 0.95 .
C33 N9 1.319(7) .
C34 C35 1.354(9) .
C34 H34 0.95 .
C35 C36 1.390(9) .
C35 H35 0.95 .
C36 C37 1.422(9) .
C36 C44 1.401(8) .
C37 C38 1.327(9) .
C37 H37 0.95 .
C38 C39 1.419(9) .
C38 H38 0.95 .
C39 C40 1.401(8) .
C39 C43 1.416(8) .
C4 C12 1.395(8) .
C4 C5 1.426(8) .
C40 C41 1.341(9) .
C40 H40 0.95 .
C41 C42 1.398(8) .
C41 H41 0.95 .
C42 H42 0.95 .
C42 N10 1.319(7) .
C43 C44 1.430(8) .
C43 N10 1.346(7) .
C44 N9 1.353(7) .
C45 F1 1.317(7) .
C45 F2 1.316(7) .
C45 F3 1.308(7) .
C45 S1 1.813(7) .
C46 F4 1.321(7) .
C46 F5 1.340(7) .
C46 F6 1.311(7) .
C46 S2 1.807(7) .
C47 F7 1.315(7) .
C47 F8 1.331(6) .
C47 F9 1.324(6) .
C47 S3 1.813(6) .
C48 F10 1.291(7) .
C48 F11 1.320(7) .
C48 F12 1.340(7) .
C48 S4 1.812(7) .
C49 F13A 1.224(12) .
C49 F13B 1.325(11) .
C49 F14A 1.441(12) .
C49 F14B 1.356(11) .
C49 F15A 1.392(11) .
C49 F15B 1.158(10) .
C49 S5 1.814(8) .
C5 C6 1.335(8) .
C5 H5 0.95 .
C50 F16A 1.477(11) .
C50 F16B 1.433(10) .
C50 F17A 1.312(11) .
C50 F17B 1.198(11) .
C50 F18A 1.270(12) .
C50 F18B 1.270(12) .
C50 S6 1.803(8) .
C6 H6 0.95 .
C7 C6 1.411(8) .
C7 C8 1.386(8) .
C8 C9 1.369(8) .
C8 H8 0.95 .
C9 C10 1.387(8) .
C9 H9 0.95 .
N11 S1 1.554(5) .
N11 S2 1.568(5) .
N12 S3 1.560(5) .
N12 S4 1.568(5) .
N13 N13 1.719(19) 2_565
N13 O10A 1.267(13) .
N13 O9A 1.765(15) 2_565
N13 S5 1.547(10) .
N13 S5 1.728(11) 2_565
N14 N14 1.533(18) 2
N14 O11A 1.435(14) .
N14 O12A 1.75(2) 2
N14 S6 1.546(9) .
N14 S6 1.622(10) 2
N3 N4 1.335(6) .
N7 N8 1.341(6) .
O1 S1 1.403(4) .
O10A S5 1.273(8) .
O10B S5 1.398(12) .
O11A S6 1.333(8) .
O11B S6 1.502(10) .
O12A N14 1.75(2) 2
O12A S6 1.404(13) .
O12B S6 1.367(12) .
O2 S1 1.417(4) .
O3 S2 1.415(4) .
O4 S2 1.413(4) .
O5 S3 1.411(4) .
O6 S3 1.415(4) .
O7 S4 1.413(4) .
O8 S4 1.410(4) .
O9A N13 1.765(15) 2_565
O9A S5 1.320(11) .
O9B S5 1.604(9) .
S5 N13 1.728(11) 2_565
S6 N14 1.622(10) 2

loop_
_geom_torsion_atom_site_label_1
_geom_torsion_atom_site_label_2
_geom_torsion_atom_site_label_3
_geom_torsion_atom_site_label_4
_geom_torsion
_geom_torsion_site_symmetry_1
_geom_torsion_site_symmetry_4
Ag1 Ag2 Ag3 N10 -23.28(15) . .
Ag1 Ag2 Ag3 N8 -173.55(14) . .
Ag1 Ag2 Ag3 N9 54.25(14) . .
Ag1 Ag2 N4 C16 -178.9(5) . .
Ag1 Ag2 N4 N3 -3.5(3) . .
Ag1 Ag2 N5 C17 115.6(5) . .
Ag1 Ag2 N5 C28 -70.1(4) . .
Ag1 Ag2 N6 C26 -91.2(5) . .
Ag1 Ag2 N6 C27 92.0(4) . .
Ag1 Ag2 N7 C29 -7.6(8) . .
Ag1 Ag2 N7 N8 168.9(2) . .
Ag1 N3 N4 Ag2 5.3(5) . .
Ag1 N3 N4 C16 -179.0(4) . .
Ag2 Ag1 N1 C1 -62.2(5) . .
Ag2 Ag1 N1 C12 114.9(4) . .
Ag2 Ag1 N2 C10 87.8(5) . .
Ag2 Ag1 N2 C11 -89.7(4) . .
Ag2 Ag1 N3 C13 176.4(5) . .
Ag2 Ag1 N3 N4 -3.6(3) . .
Ag2 Ag3 N10 C42 -78.3(5) . .
Ag2 Ag3 N10 C43 102.4(4) . .
Ag2 Ag3 N8 C32 -179.0(5) . .
Ag2 Ag3 N8 N7 -8.3(3) . .
Ag2 Ag3 N9 C33 80.2(5) . .
Ag2 Ag3 N9 C44 -99.0(4) . .
Ag2 N7 N8 Ag3 12.6(5) . .
Ag2 N7 N8 C32 -176.3(4) . .
Ag3 Ag2 N4 C16 48.4(5) . .
Ag3 Ag2 N4 N3 -136.3(3) . .
Ag3 Ag2 N5 C17 -101.5(5) . .
Ag3 Ag2 N5 C28 72.8(4) . .
Ag3 Ag2 N6 C26 94.4(5) . .
Ag3 Ag2 N6 C27 -82.4(4) . .
Ag3 Ag2 N7 C29 175.1(5) . .
Ag3 Ag2 N7 N8 -8.4(3) . .
C1 C2 C3 C4 1.1(9) . .
C11 C12 N1 Ag1 3.3(7) . .
C11 C12 N1 C1 -179.4(5) . .
C11 C7 C6 C5 -1.3(9) . .
C11 C7 C8 C9 0.5(9) . .
C12 C11 C7 C6 2.8(8) . .
C12 C11 C7 C8 -177.8(5) . .
C12 C11 N2 Ag1 -4.1(7) . .
C12 C11 N2 C10 178.1(5) . .
C12 C4 C5 C6 1.2(9) . .
C13 C14 C15 C16 0.5(9) . .
C13 N3 N4 Ag2 -174.7(4) . .
C13 N3 N4 C16 0.9(8) . .
C14 C13 N3 Ag1 -179.3(4) . .
C14 C13 N3 N4 0.8(9) . .
C14 C15 C16 N4 1.2(9) . .
C15 C16 N4 Ag2 173.3(4) . .
C15 C16 N4 N3 -2.0(9) . .
C17 C18 C19 C20 -1.5(9) . .
C18 C17 N5 Ag2 173.1(4) . .
C18 C17 N5 C28 -1.1(9) . .
C18 C19 C20 C21 178.6(6) . .
C18 C19 C20 C28 0.3(9) . .
C19 C20 C21 C22 179.8(6) . .
C19 C20 C28 C27 -178.0(5) . .
C19 C20 C28 N5 0.6(9) . .
C2 C1 N1 Ag1 176.5(4) . .
C2 C1 N1 C12 -0.5(9) . .
C2 C3 C4 C12 -0.6(9) . .
C2 C3 C4 C5 179.0(6) . .
C20 C21 C22 C23 0.0(9) . .
C20 C28 C27 C23 -3.5(8) . .
C20 C28 C27 N6 178.1(5) . .
C20 C28 N5 Ag2 -175.1(4) . .
C20 C28 N5 C17 -0.2(9) . .
C21 C20 C28 C27 3.7(9) . .
C21 C20 C28 N5 -177.7(5) . .
C21 C22 C23 C24 -178.3(6) . .
C21 C22 C23 C27 0.1(9) . .
C22 C23 C24 C25 179.1(6) . .
C22 C23 C27 C28 1.6(8) . .
C22 C23 C27 N6 179.9(5) . .
C23 C24 C25 C26 0.0(9) . .
C23 C27 N6 Ag2 178.9(4) . .
C23 C27 N6 C26 1.8(9) . .
C24 C23 C27 C28 -179.9(5) . .
C24 C23 C27 N6 -1.6(9) . .
C24 C25 C26 N6 0.2(9) . .
C25 C26 N6 Ag2 -177.9(4) . .
C25 C26 N6 C27 -1.2(9) . .
C27 C23 C24 C25 0.6(9) . .
C27 C28 N5 Ag2 3.5(6) . .
C27 C28 N5 C17 178.4(5) . .
C28 C20 C21 C22 -1.9(9) . .
C28 C27 N6 Ag2 -2.8(7) . .
C28 C27 N6 C26 -179.9(5) . .
C29 C30 C31 C32 -0.9(9) . .
C29 N7 N8 Ag3 -170.7(4) . .
C29 N7 N8 C32 0.4(8) . .
C3 C4 C12 C11 180.0(5) . .
C3 C4 C12 N1 -0.4(9) . .
C3 C4 C5 C6 -178.4(6) . .
C30 C29 N7 Ag2 176.5(5) . .
C30 C29 N7 N8 0.0(9) . .
C30 C31 C32 N8 1.4(9) . .
C31 C32 N8 Ag3 169.2(4) . .
C31 C32 N8 N7 -1.2(9) . .
C33 C34 C35 C36 -0.4(10) . .
C34 C33 N9 Ag3 -178.4(5) . .
C34 C33 N9 C44 0.8(9) . .
C34 C35 C36 C37 -179.9(6) . .
C34 C35 C36 C44 -0.5(10) . .
C35 C36 C37 C38 176.8(7) . .
C35 C36 C44 C43 -176.7(6) . .
C35 C36 C44 N9 1.7(9) . .
C36 C37 C38 C39 0.4(11) . .
C36 C44 N9 Ag3 177.5(4) . .
C36 C44 N9 C33 -1.8(9) . .
C37 C36 C44 C43 2.8(9) . .
C37 C36 C44 N9 -178.9(5) . .
C37 C38 C39 C40 -177.5(6) . .
C37 C38 C39 C43 1.5(10) . .
C38 C39 C40 C41 179.5(6) . .
C38 C39 C43 C44 -1.2(9) . .
C38 C39 C43 N10 177.7(5) . .
C39 C40 C41 C42 1.8(10) . .
C39 C43 C44 C36 -1.0(9) . .
C39 C43 C44 N9 -179.4(5) . .
C39 C43 N10 Ag3 -177.2(4) . .
C39 C43 N10 C42 3.4(8) . .
C4 C12 C11 C7 -2.3(8) . .
C4 C12 C11 N2 -179.7(5) . .
C4 C12 N1 Ag1 -176.3(4) . .
C4 C12 N1 C1 1.0(9) . .
C4 C5 C6 C7 -0.7(9) . .
C40 C39 C43 C44 177.9(5) . .
C40 C39 C43 N10 -3.2(9) . .
C40 C41 C42 N10 -1.6(10) . .
C41 C42 N10 Ag3 179.7(4) . .
C41 C42 N10 C43 -1.0(9) . .
C43 C39 C40 C41 0.5(9) . .
C43 C44 N9 Ag3 -4.1(7) . .
C43 C44 N9 C33 176.6(5) . .
C44 C36 C37 C38 -2.6(10) . .
C44 C43 N10 Ag3 1.7(7) . .
C44 C43 N10 C42 -177.7(5) . .
C5 C4 C12 C11 0.3(9) . .
C5 C4 C12 N1 179.9(5) . .
C6 C7 C8 C9 179.9(6) . .
C7 C11 N2 Ag1 178.6(4) . .
C7 C11 N2 C10 0.8(9) . .
C7 C8 C9 C10 -0.7(9) . .
C8 C7 C6 C5 179.3(6) . .
C8 C9 C10 N2 1.0(10) . .
C9 C10 N2 Ag1 -178.4(4) . .
C9 C10 N2 C11 -1.1(9) . .
F1 C45 S1 N11 63.6(5) . .
F1 C45 S1 O1 -55.2(5) . .
F1 C45 S1 O2 -178.1(4) . .
F10 C48 S4 N12 55.8(5) . .
F10 C48 S4 O7 173.5(5) . .
F10 C48 S4 O8 -61.4(5) . .
F11 C48 S4 N12 -67.8(5) . .
F11 C48 S4 O7 49.9(5) . .
F11 C48 S4 O8 175.0(5) . .
F12 C48 S4 N12 175.6(5) . .
F12 C48 S4 O7 -66.6(5) . .
F12 C48 S4 O8 58.5(5) . .
F13A C49 S5 N13 117.7(10) . .
F13A C49 S5 N13 -178.3(10) . 2_565
F13A C49 S5 O10A 63.3(11) . .
F13A C49 S5 O10B -75.6(11) . .
F13A C49 S5 O9A -107.7(11) . .
F13A C49 S5 O9B 12.5(10) . .
F13B C49 S5 N13 -127.0(9) . 2_565
F13B C49 S5 N13 169.0(9) . .
F13B C49 S5 O10A 114.6(9) . .
F13B C49 S5 O10B -24.3(11) . .
F13B C49 S5 O9A -56.3(11) . .
F13B C49 S5 O9B 63.8(9) . .
F14A C49 S5 N13 -121.7(9) . .
F14A C49 S5 N13 -57.7(9) . 2_565
F14A C49 S5 O10A -176.1(9) . .
F14A C49 S5 O10B 45.0(11) . .
F14A C49 S5 O9A 12.9(11) . .
F14A C49 S5 O9B 133.1(9) . .
F14B C49 S5 N13 122.0(8) . 2_565
F14B C49 S5 N13 57.9(9) . .
F14B C49 S5 O10A 3.5(10) . .
F14B C49 S5 O10B -135.3(10) . .
F14B C49 S5 O9A -167.4(9) . .
F14B C49 S5 O9B -47.2(9) . .
F15A C49 S5 N13 -10.4(10) . .
F15A C49 S5 N13 53.6(9) . 2_565
F15A C49 S5 O10A -64.8(10) . .
F15A C49 S5 O10B 156.3(10) . .
F15A C49 S5 O9A 124.2(10) . .
F15A C49 S5 O9B -115.6(9) . .
F15B C49 S5 N13 -3.3(9) . 2_565
F15B C49 S5 N13 -67.3(10) . .
F15B C49 S5 O10A -121.7(10) . .
F15B C49 S5 O10B 99.4(10) . .
F15B C49 S5 O9A 67.3(10) . .
F15B C49 S5 O9B -172.5(9) . .
F16A C50 S6 N14 66.1(7) . 2
F16A C50 S6 N14 7.6(8) . .
F16A C50 S6 O11A -54.0(9) . .
F16A C50 S6 O11B -102.8(8) . .
F16A C50 S6 O12A 137.6(12) . .
F16A C50 S6 O12B 174.7(11) . .
F16B C50 S6 N14 -119.3(6) . 2
F16B C50 S6 N14 -177.8(6) . .
F16B C50 S6 O11A 120.6(8) . .
F16B C50 S6 O11B 71.8(8) . .
F16B C50 S6 O12A -47.8(13) . .
F16B C50 S6 O12B -10.7(11) . .
F17A C50 S6 N14 116.4(9) . .
F17A C50 S6 N14 174.9(9) . 2
F17A C50 S6 O11A 54.8(10) . .
F17A C50 S6 O11B 6.0(10) . .
F17A C50 S6 O12A -113.7(14) . .
F17A C50 S6 O12B -76.6(13) . .
F17B C50 S6 N14 124.8(10) . 2
F17B C50 S6 N14 66.3(10) . .
F17B C50 S6 O11A 4.7(11) . .
F17B C50 S6 O11B -44.1(11) . .
F17B C50 S6 O12A -163.8(14) . .
F17B C50 S6 O12B -126.6(13) . .
F18A C50 S6 N14 -109.1(10) . .
F18A C50 S6 N14 -50.6(10) . 2
F18A C50 S6 O11A -170.7(10) . .
F18A C50 S6 O11B 140.5(10) . .
F18A C50 S6 O12A 20.8(15) . .
F18A C50 S6 O12B 57.9(14) . .
F18B C50 S6 N14 -10.2(9) . 2
F18B C50 S6 N14 -68.7(9) . .
F18B C50 S6 O11A -130.3(9) . .
F18B C50 S6 O11B -179.1(9) . .
F18B C50 S6 O12A 61.2(14) . .
F18B C50 S6 O12B 98.4(13) . .
F2 C45 S1 N11 -55.8(6) . .
F2 C45 S1 O1 -174.6(5) . .
F2 C45 S1 O2 62.5(6) . .
F3 C45 S1 N11 -177.5(5) . .
F3 C45 S1 O1 63.7(5) . .
F3 C45 S1 O2 -59.1(5) . .
F4 C46 S2 N11 -50.1(5) . .
F4 C46 S2 O3 64.6(5) . .
F4 C46 S2 O4 -170.5(5) . .
F5 C46 S2 N11 68.2(5) . .
F5 C46 S2 O3 -177.1(4) . .
F5 C46 S2 O4 -52.2(5) . .
F6 C46 S2 N11 -172.4(5) . .
F6 C46 S2 O3 -57.6(5) . .
F6 C46 S2 O4 67.3(5) . .
F7 C47 S3 N12 54.8(5) . .
F7 C47 S3 O5 175.8(4) . .
F7 C47 S3 O6 -59.0(5) . .
F8 C47 S3 N12 -66.4(5) . .
F8 C47 S3 O5 54.6(5) . .
F8 C47 S3 O6 179.8(4) . .
F9 C47 S3 N12 175.1(4) . .
F9 C47 S3 O5 -63.9(5) . .
F9 C47 S3 O6 61.2(5) . .
N1 Ag1 Ag2 Ag3 -67.86(13) . .
N1 Ag1 Ag2 N4 159.05(18) . .
N1 Ag1 Ag2 N5 -2.38(18) . .
N1 Ag1 Ag2 N6 -76.11(19) . .
N1 Ag1 Ag2 N7 115.7(4) . .
N1 Ag1 N2 C10 -178.3(5) . .
N1 Ag1 N2 C11 4.2(4) . .
N1 Ag1 N3 C13 110.4(6) . .
N1 Ag1 N3 N4 -69.6(6) . .
N1 C1 C2 C3 -0.5(9) . .
N1 C12 C11 C7 178.1(5) . .
N1 C12 C11 N2 0.7(8) . .
N10 Ag3 N8 C32 101.3(5) . .
N10 Ag3 N8 N7 -87.9(5) . .
N10 Ag3 N9 C33 -177.2(6) . .
N10 Ag3 N9 C44 3.6(4) . .
N10 C43 C44 C36 -179.9(5) . .
N10 C43 C44 N9 1.7(8) . .
N13 N13 O10A S5 6.1(10) 2_565 .
N13 N13 S5 C49 90.3(7) 2_565 .
N13 N13 S5 O10A -173.8(10) 2_565 .
N13 N13 S5 O10B -62.5(16) 2_565 .
N13 N13 S5 O9A -37.2(10) 2_565 .
N13 N13 S5 O9B -161.8(6) 2_565 .
N13 O10A S5 C49 99.6(6) . .
N13 O10A S5 N13 -6.1(10) . 2_565
N13 O10A S5 O10B -141.6(10) . .
N13 O10A S5 O9A -95.1(14) . .
N13 O10A S5 O9B -164.3(9) . .
N13 O9A S5 C49 -90.7(6) 2_565 .
N13 O9A S5 N13 35.2(9) 2_565 .
N13 O9A S5 O10A 104.5(13) 2_565 .
N13 O9A S5 O10B -168.0(19) 2_565 .
N13 O9A S5 O9B 154.2(5) 2_565 .
N14 N14 O11A S6 11.7(9) 2 .
N14 N14 S6 C50 89.7(7) 2 .
N14 N14 S6 O11A -168.2(10) 2 .
N14 N14 S6 O11B -160.5(7) 2 .
N14 N14 S6 O12A -36.4(10) 2 .
N14 N14 S6 O12B -57(2) 2 .
N14 O11A S6 C50 95.9(6) . .
N14 O11A S6 N14 -11.1(9) . 2
N14 O11A S6 O11B -169.8(9) . .
N14 O11A S6 O12A -100.3(18) . .
N14 O11A S6 O12B -151.9(12) . .
N14 O12A S6 C50 -89.4(7) 2 .
N14 O12A S6 N14 32.2(8) 2 .
N14 O12A S6 O11A 107.4(14) 2 .
N14 O12A S6 O11B 154.1(6) 2 .
N14 O12A S6 O12B -161.1(11) 2 .
N2 Ag1 Ag2 Ag3 9.27(15) . .
N2 Ag1 Ag2 N4 -123.8(2) . .
N2 Ag1 Ag2 N5 74.8(2) . .
N2 Ag1 Ag2 N6 1.0(2) . .
N2 Ag1 Ag2 N7 -167.1(4) . .
N2 Ag1 N1 C1 179.0(5) . .
N2 Ag1 N1 C12 -3.9(4) . .
N2 Ag1 N3 C13 -72.6(5) . .
N2 Ag1 N3 N4 107.3(4) . .
N2 C11 C7 C6 -180.0(5) . .
N2 C11 C7 C8 -0.6(9) . .
N3 Ag1 Ag2 Ag3 135.22(14) . .
N3 Ag1 Ag2 N4 2.14(19) . .
N3 Ag1 Ag2 N5 -159.30(18) . .
N3 Ag1 Ag2 N6 127.0(2) . .
N3 Ag1 Ag2 N7 -41.2(4) . .
N3 Ag1 N1 C1 -3.4(7) . .
N3 Ag1 N1 C12 173.7(4) . .
N3 Ag1 N2 C10 3.0(6) . .
N3 Ag1 N2 C11 -174.4(4) . .
N3 C13 C14 C15 -1.5(10) . .
N4 Ag2 Ag3 N10 78.4(2) . .
N4 Ag2 Ag3 N8 -71.9(2) . .
N4 Ag2 Ag3 N9 155.9(2) . .
N4 Ag2 N5 C17 91.0(5) . .
N4 Ag2 N5 C28 -94.7(4) . .
N4 Ag2 N6 C26 -43.5(5) . .
N4 Ag2 N6 C27 139.7(4) . .
N4 Ag2 N7 C29 -45.7(5) . .
N4 Ag2 N7 N8 130.8(4) . .
N5 Ag2 Ag3 N10 -88.79(19) . .
N5 Ag2 Ag3 N8 120.94(19) . .
N5 Ag2 Ag3 N9 -11.26(19) . .
N5 Ag2 N4 C16 -150.8(4) . .
N5 Ag2 N4 N3 24.5(5) . .
N5 Ag2 N6 C26 -179.9(5) . .
N5 Ag2 N6 C27 3.3(4) . .
N5 Ag2 N7 C29 106.3(5) . .
N5 Ag2 N7 N8 -77.2(4) . .
N5 C17 C18 C19 2.0(10) . .
N5 C28 C27 C23 177.8(5) . .
N5 C28 C27 N6 -0.5(8) . .
N6 Ag2 Ag3 N10 -15.5(2) . .
N6 Ag2 Ag3 N8 -165.79(19) . .
N6 Ag2 Ag3 N9 62.0(2) . .
N6 Ag2 N4 C16 130.9(5) . .
N6 Ag2 N4 N3 -53.7(4) . .
N6 Ag2 N5 C17 -177.9(5) . .
N6 Ag2 N5 C28 -3.6(4) . .
N6 Ag2 N7 C29 -172.5(4) . .
N6 Ag2 N7 N8 4.0(5) . .
N7 Ag2 Ag3 N10 155.3(2) . .
N7 Ag2 Ag3 N8 5.0(2) . .
N7 Ag2 Ag3 N9 -127.15(19) . .
N7 Ag2 N4 C16 -12.8(5) . .
N7 Ag2 N4 N3 162.6(4) . .
N7 Ag2 N5 C17 -46.1(5) . .
N7 Ag2 N5 C28 128.2(4) . .
N7 Ag2 N6 C26 83.3(5) . .
N7 Ag2 N6 C27 -93.6(4) . .
N7 C29 C30 C31 0.2(10) . .
N8 Ag3 N10 C42 -9.5(7) . .
N8 Ag3 N10 C43 171.1(4) . .
N8 Ag3 N9 C33 7.0(6) . .
N8 Ag3 N9 C44 -172.2(4) . .
N9 Ag3 N10 C42 176.5(5) . .
N9 Ag3 N10 C43 -2.8(4) . .
N9 Ag3 N8 C32 -86.9(5) . .
N9 Ag3 N8 N7 83.8(4) . .
N9 C33 C34 C35 0.3(10) . .
O10A N13 S5 C49 -95.9(7) . .
O10A N13 S5 N13 173.8(10) . 2_565
O10A N13 S5 O10B 111.3(15) . .
O10A N13 S5 O9A 136.7(9) . .
O10A N13 S5 O9B 12.0(7) . .
O11A N14 S6 C50 -102.1(5) . .
O11A N14 S6 N14 168.2(10) . 2
O11A N14 S6 O11B 7.7(7) . .
O11A N14 S6 O12A 131.9(7) . .
O11A N14 S6 O12B 111.0(19) . .
O12A N14 O11A S6 -145.3(13) 2 .
O12A N14 S6 C50 27(2) 2 .
O12A N14 S6 N14 -62.2(19) 2 2
O12A N14 S6 O11A 130(2) 2 .
O12A N14 S6 O11B 137(2) 2 .
O12A N14 S6 O12A -98.6(19) 2 .
O12A N14 S6 O12B -119.5(17) 2 .
O9A N13 O10A S5 -141.5(17) 2_565 .
O9A N13 S5 C49 44.5(15) 2_565 .
O9A N13 S5 N13 -45.8(11) 2_565 2_565
O9A N13 S5 O10A 140.4(17) 2_565 .
O9A N13 S5 O10B -108.3(17) 2_565 .
O9A N13 S5 O9A -83.0(16) 2_565 .
O9A N13 S5 O9B 152.4(14) 2_565 .
S1 N11 S2 C46 -98.7(4) . .
S1 N11 S2 O3 152.1(4) . .
S1 N11 S2 O4 14.1(5) . .
S2 N11 S1 C45 -178.7(4) . .
S2 N11 S1 O1 -68.6(5) . .
S2 N11 S1 O2 72.0(5) . .
S3 N12 S4 C48 171.8(4) . .
S3 N12 S4 O7 61.6(4) . .
S3 N12 S4 O8 -78.8(4) . .
S4 N12 S3 C47 95.4(4) . .
S4 N12 S3 O5 -17.4(5) . .
S4 N12 S3 O6 -155.1(3) . .
S5 N13 O10A S5 28(4) 2_565 .
S5 N13 S5 C49 90.3(7) 2_565 .
S5 N13 S5 N13 0.000(2) 2_565 2_565
S5 N13 S5 O10A -173.8(10) 2_565 .
S5 N13 S5 O10B -62.5(16) 2_565 .
S5 N13 S5 O9A -37.2(10) 2_565 .
S5 N13 S5 O9B -161.8(6) 2_565 .
S6 N14 O11A S6 67(4) 2 .
S6 N14 S6 C50 89.7(7) 2 .
S6 N14 S6 N14 0 2 2
S6 N14 S6 O11A -168.2(10) 2 .
S6 N14 S6 O11B -160.5(7) 2 .
S6 N14 S6 O12A -36.4(10) 2 .
S6 N14 S6 O12B -57(2) 2 .
